data_8000383
loop_
_publ_author_name
'Andrzejewski, Micha\/l'
'Katrusiak, Andrzej'

_publ_section_title
;
 Piezochromic Porous Metal-Organic Framework.
;
_journal_issue 1
_journal_name_full 'The journal of physical chemistry letters'
_journal_page_first 279
_journal_page_last 284
_journal_paper_doi 10.1021/acs.jpclett.6b02458
_journal_volume 8
_journal_year 2017
_chemical_formula_moiety 'C14 H18 Co N2 O5'
_chemical_formula_sum 'C14 H18 Co N2 O5'
_chemical_formula_weight 353.23
_chemical_name_common AMU1
_chemical_name_systematic
;
Co(1,4-benzenedicarboxylate)(1,4-diazabicyclo[2.2.2]octane)H2O
;
_space_group_crystal_system triclinic
_space_group_IT_number 1
_space_group_name_Hall 'P 1'
_space_group_name_H-M_alt 'P 1'
_atom_sites_solution_hydrogens mixed
_atom_sites_solution_primary direct
_audit_creation_date 2016-07-12
_audit_creation_method
;
Olex2 1.2
(compiled 2016.02.19 svn.r3266 for OlexSys, GUI svn.r5155)
;
_cell_angle_alpha 88.725(13)
_cell_angle_beta 98.587(15)
_cell_angle_gamma 94.902(11)
_cell_formula_units_Z 1
_cell_length_a 5.6799(8)
_cell_length_b 6.9641(7)
_cell_length_c 10.479(3)
_cell_measurement_reflns_used 911
_cell_measurement_temperature 296(2)
_cell_measurement_theta_max 61.73
_cell_measurement_theta_min 5.872
_cell_volume 408.34(14)
_computing_molecular_graphics 'Olex2 (Dolomanov et al., 2009)'
_computing_publication_material 'Olex2 (Dolomanov et al., 2009)'
_computing_structure_refinement 'ShelXL (Sheldrick, 2015)'
_computing_structure_solution 'ShelXT (Sheldrick, 2015)'
_diffrn_ambient_temperature 296(2)
_diffrn_measured_fraction_theta_full 0.263
_diffrn_measured_fraction_theta_max 0.184
_diffrn_measurement_device_type 'multiwire proportional'
_diffrn_measurement_method 'phi and omega scans'
_diffrn_radiation_monochromator graphite
_diffrn_radiation_type MoK\a
_diffrn_radiation_wavelength 0.71073
_diffrn_reflns_av_R_equivalents 0.0400
_diffrn_reflns_av_unetI/netI 0.0505
_diffrn_reflns_Laue_measured_fraction_full 0.263
_diffrn_reflns_Laue_measured_fraction_max 0.184
_diffrn_reflns_limit_h_max 7
_diffrn_reflns_limit_h_min -7
_diffrn_reflns_limit_k_max 9
_diffrn_reflns_limit_k_min -9
_diffrn_reflns_limit_l_max 8
_diffrn_reflns_limit_l_min -8
_diffrn_reflns_number 2635
_diffrn_reflns_point_group_measured_fraction_full 0.263
_diffrn_reflns_point_group_measured_fraction_max 0.184
_diffrn_reflns_theta_full 26.000
_diffrn_reflns_theta_max 30.865
_diffrn_reflns_theta_min 2.936
_exptl_absorpt_coefficient_mu 1.074
_exptl_absorpt_correction_T_max 0.898
_exptl_absorpt_correction_T_min 0.879
_exptl_absorpt_correction_type multi-scan
_exptl_absorpt_process_details
;
Data were collected and reduced by program CrysAlisPro, 
and SCALE3 ABSPACK was used for absorption correction
;
_exptl_crystal_colour yellow
_exptl_crystal_density_diffrn 1.436
_exptl_crystal_description plate
_exptl_crystal_F_000 183
_exptl_crystal_size_max 0.3
_exptl_crystal_size_mid 0.1
_exptl_crystal_size_min 0.1
_refine_diff_density_max 2.306
_refine_diff_density_min -0.893
_refine_diff_density_rms 0.266
_refine_ls_abs_structure_details
;
 Refined as a perfect inversion twin.
;
_refine_ls_abs_structure_Flack 0.5
_refine_ls_extinction_method none
_refine_ls_goodness_of_fit_ref 1.777
_refine_ls_hydrogen_treatment constr
_refine_ls_matrix_type full
_refine_ls_number_parameters 70
_refine_ls_number_reflns 911
_refine_ls_number_restraints 28
_refine_ls_restrained_S_all 1.911
_refine_ls_R_factor_all 0.1653
_refine_ls_R_factor_gt 0.1587
_refine_ls_shift/su_max 0.000
_refine_ls_shift/su_mean 0.000
_refine_ls_structure_factor_coef Fsqd
_refine_ls_weighting_details 'w=1/[\s^2^(Fo^2^)+(0.2000P)^2^] where P=(Fo^2^+2Fc^2^)/3'
_refine_ls_weighting_scheme calc
_refine_ls_wR_factor_gt 0.3735
_refine_ls_wR_factor_ref 0.3847
_reflns_Friedel_coverage 1.000
_reflns_Friedel_fraction_full 0.263
_reflns_Friedel_fraction_max 0.184
_reflns_number_gt 838
_reflns_number_total 911
_reflns_threshold_expression 'I > 2\s(I)'
_cod_data_source_file jz6b02458_si_004.cif
_cod_data_source_block 232GPa_P1
_cod_original_cell_volume 408.34(12)
_cod_database_code 8000383
_shelx_space_group_comment
;
The symmetry employed for this shelxl refinement is uniquely defined
by the following loop, which should always be used as a source of
symmetry information in preference to the above space-group names.
They are only intended as comments.
;
_olex2_refinement_description
;
1. Fixed Uiso
 At 1.2 times of:
  All C(H) groups, All C(H,H) groups
 At 1.5 times of:
  All O(H,H) groups
2. Restrained distances
 C8-O3
 1.25 with sigma of 0.002
 C7-O1
 1.25 with sigma of 0.002
 O2-C7
 1.25 with sigma of 0.002
 C7-C1
 1.48 with sigma of 0.002
 C4-C8
 1.48 with sigma of 0.002
 C4-C5
 1.38 with sigma of 0.002
 C3-C4
 1.38 with sigma of 0.002
 C2-C1
 1.38 with sigma of 0.002
 C1-C6
 1.38 with sigma of 0.002
 C2-C3
 1.38 with sigma of 0.002
 C6-C5
 1.38 with sigma of 0.002
 C13-C11 \\sim C11-C9
 with sigma of 0.02
 C12-C14 \\sim C14-C10
 with sigma of 0.02
 C9-C13 \\sim C13-C11
 with sigma of 0.02
 N9-C13 \\sim N10-C14
 with sigma of 0.02
 O4-C4 \\sim C4-O3
 with sigma of 0.02
3. Restrained planarity
 O2, C7, O1, C1, C2, C3, C4, C5, C6, C8, O3
 with sigma of 0.1
4. Uiso/Uaniso restraints and constraints
Uiso(N9) = Uiso(N10)
Uiso(O3) = Uiso(O2) = Uiso(O1)
Uiso(C9) = Uiso(C10) = Uiso(C11) = Uiso(C12) = Uiso(C14) = Uiso(C13)
5.a Rotating group:
 O1W(H1WA,H1WB)
5.b Secondary CH2 refined with riding coordinates:
 C11(H11A,H11B), C9(H9A,H9B), C12(H12A,H12B), C14(H14A,H14B), C10(H10A,H10B),
 C13(H13A,H13B)
5.c Aromatic/amide H refined with riding coordinates:
 C6(H6), C2(H2), C3(H3), C5(H5)
5.d Fitted hexagon refined as free rotating group:
 C6(C1,C2,C3,C4,C5)
;
_olex2_submission_special_instructions 'No special instructions were received'

loop_
_space_group_symop_operation_xyz
'x, y, z'

loop_
_atom_site_label
_atom_site_type_symbol
_atom_site_fract_x
_atom_site_fract_y
_atom_site_fract_z
_atom_site_U_iso_or_equiv
_atom_site_adp_type
_atom_site_occupancy
_atom_site_site_symmetry_order
_atom_site_calc_flag
_atom_site_refinement_flags_posn
Co1 Co 0.001(5) 0.000(3) 0.000(5) 0.0173(15) Uiso 1 1 d .
N9 N -0.008(14) 0.316(8) -0.002(14) 0.017(4) Uiso 1 1 d D
N10 N -0.013(14) 0.692(8) -0.008(14) 0.017(4) Uiso 1 1 d D
C11 C -0.228(9) 0.410(6) 0.021(8) 0.021(4) Uiso 1 1 d D
H11A H -0.3630 0.3488 -0.0358 0.025 Uiso 1 1 calc R
H11B H -0.2537 0.3800 0.1087 0.025 Uiso 1 1 calc R
C8 C -0.344(5) 0.053(4) 0.7283(15) 0.014(7) Uiso 1 1 d D
C9 C 0.088(9) 0.373(6) -0.110(8) 0.021(4) Uiso 1 1 d D
H9A H -0.0093 0.3176 -0.1861 0.025 Uiso 1 1 calc R
H9B H 0.2481 0.3319 -0.1047 0.025 Uiso 1 1 calc R
C12 C -0.232(12) 0.619(7) 0.002(11) 0.021(4) Uiso 1 1 d D
H12A H -0.3394 0.6477 -0.0759 0.025 Uiso 1 1 calc R
H12B H -0.2879 0.6760 0.0746 0.025 Uiso 1 1 calc R
O3 O -0.524(8) 0.113(5) 0.766(9) 0.040(5) Uiso 1 1 d D
C7 C -0.095(4) 0.015(2) 0.2192(13) 0.024(8) Uiso 1 1 d D
C14 C 0.157(13) 0.597(7) 0.110(10) 0.021(4) Uiso 1 1 d D
H14A H 0.3173 0.6574 0.1083 0.025 Uiso 1 1 calc R
H14B H 0.1076 0.6388 0.1888 0.025 Uiso 1 1 calc R
C10 C 0.095(11) 0.602(7) -0.116(10) 0.021(4) Uiso 1 1 d D
H10A H 0.2596 0.6545 -0.1122 0.025 Uiso 1 1 calc R
H10B H 0.0087 0.6403 -0.1983 0.025 Uiso 1 1 calc R
C13 C 0.182(9) 0.371(6) 0.125(8) 0.021(4) Uiso 1 1 d D
H13A H 0.1299 0.3175 0.2040 0.025 Uiso 1 1 calc R
H13B H 0.3413 0.3360 0.1192 0.025 Uiso 1 1 calc R
C6 C -0.009(4) -0.029(3) 0.452(2) 0.033(11) Uiso 1 1 d D
H6 H 0.1355 -0.0716 0.4376 0.039 Uiso 1 1 calc R
C1 C -0.173(5) 0.025(3) 0.3474(14) 0.027(8) Uiso 1 1 d DG
C2 C -0.389(4) 0.089(4) 0.368(2) 0.028(9) Uiso 1 1 d DG
H2 H -0.4983 0.1251 0.2986 0.034 Uiso 1 1 calc R
C3 C -0.442(4) 0.099(4) 0.493(3) 0.026(9) Uiso 1 1 d DG
H3 H -0.5863 0.1419 0.5070 0.032 Uiso 1 1 calc R
C4 C -0.278(5) 0.045(4) 0.5972(19) 0.026(9) Uiso 1 1 d DG
C5 C -0.062(5) -0.019(3) 0.5764(15) 0.035(10) Uiso 1 1 d DG
H5 H 0.0475 -0.0548 0.6460 0.042 Uiso 1 1 calc R
O1 O 0.115(5) -0.018(4) 0.212(8) 0.040(5) Uiso 1 1 d D
O2 O -0.265(5) 0.041(4) 0.131(3) 0.040(5) Uiso 1 1 d D
O1W O 0.332(10) -0.028(5) -0.053(10) 0.018(6) Uiso 1 1 d .
H1WA H 0.3778 -0.0500 -0.1640 0.027 Uiso 1 1 d GR
H1WB H 0.4585 -0.1581 -0.0125 0.027 Uiso 1 1 d GR
O4 O -0.162(7) -0.012(5) 0.831(5) 0.041(9) Uiso 1 1 d D

loop_
_atom_type_symbol
_atom_type_description
_atom_type_scat_dispersion_real
_atom_type_scat_dispersion_imag
_atom_type_scat_source
C C 0.0033 0.0016 'International Tables Vol C Tables 4.2.6.8 and 6.1.1.4'
H H 0.0000 0.0000 'International Tables Vol C Tables 4.2.6.8 and 6.1.1.4'
Co Co 0.3494 0.9721 'International Tables Vol C Tables 4.2.6.8 and 6.1.1.4'
N N 0.0061 0.0033 'International Tables Vol C Tables 4.2.6.8 and 6.1.1.4'
O O 0.0106 0.0060 'International Tables Vol C Tables 4.2.6.8 and 6.1.1.4'

loop_
_geom_angle_atom_site_label_1
_geom_angle_atom_site_label_2
_geom_angle_atom_site_label_3
_geom_angle
_geom_angle_site_symmetry_1
_geom_angle_site_symmetry_3
N9 Co1 O1 94(4) . .
N9 Co1 O2 78.1(19) . .
N10 Co1 N9 176(6) 1_545 .
N10 Co1 O1 89(4) 1_545 .
N10 Co1 O2 101.5(16) 1_545 .
O1 Co1 O2 61.3(10) . .
O1W Co1 N9 101.2(14) . .
O1W Co1 N10 80.7(13) . 1_545
O1W Co1 O1 97(3) . .
O1W Co1 O2 158(3) . .
O4 Co1 N9 90(4) 1_554 .
O4 Co1 N10 86(4) 1_554 1_545
O4 Co1 O1 166.9(12) 1_554 .
O4 Co1 O2 108(2) 1_554 .
O4 Co1 O1W 94(3) 1_554 .
C11 N9 Co1 121(3) . .
C11 N9 C13 103(5) . .
C9 N9 Co1 104(3) . .
C9 N9 C11 117(10) . .
C9 N9 C13 110(4) . .
C13 N9 Co1 100(6) . .
C12 N10 Co1 109(4) . 1_565
C12 N10 C14 106(9) . .
C12 N10 C10 114(7) . .
C14 N10 Co1 113(5) . 1_565
C10 N10 Co1 118(6) . 1_565
C10 N10 C14 96(6) . .
N9 C11 H11A 107.7 . .
N9 C11 H11B 107.7 . .
H11A C11 H11B 107.1 . .
C12 C11 N9 119(4) . .
C12 C11 H11A 107.7 . .
C12 C11 H11B 107.7 . .
O3 C8 C4 131(5) . .
O3 C8 O4 115(5) . .
O4 C8 C4 113.9(19) . .
N9 C9 H9A 110.4 . .
N9 C9 H9B 110.4 . .
N9 C9 C10 107(4) . .
H9A C9 H9B 108.6 . .
C10 C9 H9A 110.4 . .
C10 C9 H9B 110.4 . .
N10 C12 C11 108(6) . .
N10 C12 H12A 110.1 . .
N10 C12 H12B 110.1 . .
C11 C12 H12A 110.1 . .
C11 C12 H12B 110.1 . .
H12A C12 H12B 108.4 . .
O1 C7 C1 119(3) . .
O2 C7 C1 111(3) . .
O2 C7 O1 130(4) . .
N10 C14 H14A 106.5 . .
N10 C14 H14B 106.5 . .
H14A C14 H14B 106.5 . .
C13 C14 N10 123(4) . .
C13 C14 H14A 106.5 . .
C13 C14 H14B 106.5 . .
N10 C10 C9 114(5) . .
N10 C10 H10A 108.7 . .
N10 C10 H10B 108.7 . .
C9 C10 H10A 108.7 . .
C9 C10 H10B 108.7 . .
H10A C10 H10B 107.6 . .
N9 C13 H13A 112.9 . .
N9 C13 H13B 112.9 . .
C14 C13 N9 94(5) . .
C14 C13 H13A 112.9 . .
C14 C13 H13B 112.9 . .
H13A C13 H13B 110.3 . .
C1 C6 H6 120.0 . .
C1 C6 C5 120.0 . .
C5 C6 H6 120.0 . .
C6 C1 C7 116(2) . .
C2 C1 C7 124(2) . .
C2 C1 C6 120.0 . .
C1 C2 H2 120.0 . .
C3 C2 C1 120.0 . .
C3 C2 H2 120.0 . .
C2 C3 H3 120.0 . .
C2 C3 C4 120.0 . .
C4 C3 H3 120.0 . .
C3 C4 C8 118(2) . .
C5 C4 C8 122(2) . .
C5 C4 C3 120.0 . .
C6 C5 H5 120.0 . .
C4 C5 C6 120.0 . .
C4 C5 H5 120.0 . .
C7 O1 Co1 84(4) . .
C7 O2 Co1 84(2) . .
Co1 O1W H1WA 127.3 . .
Co1 O1W H1WB 123.1 . .
H1WA O1W H1WB 90.6 . .
C8 O4 Co1 151(2) . 1_556

loop_
_geom_bond_atom_site_label_1
_geom_bond_atom_site_label_2
_geom_bond_distance
_geom_bond_site_symmetry_2
Co1 N9 2.20(6) .
Co1 N10 2.15(5) 1_545
Co1 O1 2.22(10) .
Co1 O2 2.22(4) .
Co1 O1W 2.07(2) .
Co1 O4 1.88(7) 1_554
N9 C11 1.51(7) .
N9 C9 1.36(12) .
N9 C13 1.62(15) .
N10 Co1 2.15(5) 1_565
N10 C12 1.32(6) .
N10 C14 1.61(15) .
N10 C10 1.53(8) .
C11 H11A 0.9700 .
C11 H11B 0.9700 .
C11 C12 1.47(7) .
C8 O3 1.250(3) .
C8 C4 1.480(3) .
C8 O4 1.47(6) .
C9 H9A 0.9700 .
C9 H9B 0.9700 .
C9 C10 1.59(6) .
C12 H12A 0.9700 .
C12 H12B 0.9700 .
C7 C1 1.480(3) .
C7 O1 1.250(3) .
C7 O2 1.250(3) .
C14 H14A 0.9700 .
C14 H14B 0.9700 .
C14 C13 1.60(7) .
C10 H10A 0.9700 .
C10 H10B 0.9700 .
C13 H13A 0.9700 .
C13 H13B 0.9700 .
C6 H6 0.9300 .
C6 C1 1.3900 .
C6 C5 1.3900 .
C1 C2 1.3900 .
C2 H2 0.9300 .
C2 C3 1.3900 .
C3 H3 0.9300 .
C3 C4 1.3900 .
C4 C5 1.3900 .
C5 H5 0.9300 .
O1W H1WA 1.2391 .
O1W H1WB 1.2317 .
O4 Co1 1.88(7) 1_556

loop_
_geom_torsion_atom_site_label_1
_geom_torsion_atom_site_label_2
_geom_torsion_atom_site_label_3
_geom_torsion_atom_site_label_4
_geom_torsion
_geom_torsion_site_symmetry_1
_geom_torsion_site_symmetry_4
Co1 N9 C11 C12 -173(7) . .
Co1 N9 C9 C10 -178(5) . .
Co1 N9 C13 C14 180(2) . .
Co1 N10 C12 C11 -170(6) 1_565 .
Co1 N10 C14 C13 -179(2) 1_565 .
Co1 N10 C10 C9 177(5) 1_565 .
N9 C11 C12 N10 -13(10) . .
N9 C9 C10 N10 -2(8) . .
N10 C14 C13 N9 -1(3) . .
C11 N9 C9 C10 45(8) . .
C11 N9 C13 C14 -54(5) . .
C8 C4 C5 C6 178(2) . .
C9 N9 C11 C12 -44(10) . .
C9 N9 C13 C14 71(5) . .
C12 N10 C14 C13 61(5) . .
C12 N10 C10 C9 -54(15) . .
O3 C8 C4 C3 -5(4) . .
O3 C8 C4 C5 177(3) . .
O3 C8 O4 Co1 -30(7) . 1_556
C7 C1 C2 C3 -178(2) . .
C14 N10 C12 C11 -47(7) . .
C14 N10 C10 C9 56(6) . .
C10 N10 C12 C11 57(15) . .
C10 N10 C14 C13 -55(4) . .
C13 N9 C11 C12 77(10) . .
C13 N9 C9 C10 -72(7) . .
C6 C1 C2 C3 0.0 . .
C1 C7 O1 Co1 179.2(15) . .
C1 C7 O2 Co1 -179.3(15) . .
C1 C6 C5 C4 0.0 . .
C1 C2 C3 C4 0.0 . .
C2 C3 C4 C8 -178(2) . .
C2 C3 C4 C5 0.0 . .
C3 C4 C5 C6 0.0 . .
C4 C8 O4 Co1 147(4) . 1_556
C5 C6 C1 C7 177.9(19) . .
C5 C6 C1 C2 0.0 . .
O1 C7 C1 C6 -8(2) . .
O1 C7 C1 C2 169.8(14) . .
O1 C7 O2 Co1 -0.4(9) . .
O2 C7 C1 C6 171.0(15) . .
O2 C7 C1 C2 -11(2) . .
O2 C7 O1 Co1 0.4(9) . .
O4 C8 C4 C3 178(2) . .
O4 C8 C4 C5 0(3) . .
